data_8000407
loop_
_publ_author_name
'Takahashi, Yukihiro'
'Takehisa, Mika'
'Tanaka, Eri'
'Harada, Jun'
'Kumai, Reiji'
'Inabe, Tamotsu'

_publ_section_title
;
 Incorporating Spacer Molecules into the Tetrathiafulvalene-p-Chloranil
 Charge-Transfer Framework: Modulating the Neutral-Ionic Phase Transition.
;
_journal_name_full 'The journal of physical chemistry letters'
_journal_page_first 1336
_journal_paper_doi 10.1021/acs.jpclett.9b03847
_journal_year 2020
_chemical_formula_moiety '2(C3 H2 S2), 2(C3 Cl2 O), 2(C14 H8 N2)'
_chemical_formula_sum 'C40 H20 Cl4 N4 O2 S4'
_chemical_formula_weight 858.64
_space_group_crystal_system triclinic
_space_group_IT_number 2
_space_group_name_Hall '-P 1'
_space_group_name_H-M_alt 'P -1'
_atom_sites_solution_hydrogens geom
_atom_sites_solution_primary dual
_audit_creation_date 2017-03-02
_audit_creation_method
;
Olex2 1.2
(compiled 2017.02.23 svn.r3390 for OlexSys, GUI svn.r5320)
;
_cell_angle_alpha 85.6093(8)
_cell_angle_beta 89.7900(9)
_cell_angle_gamma 88.3051(8)
_cell_formula_units_Z 2
_cell_length_a 7.5797(4)
_cell_length_b 7.6692(4)
_cell_length_c 30.6092(17)
_cell_measurement_reflns_used 9953
_cell_measurement_temperature 220
_cell_measurement_theta_max 29.968
_cell_measurement_theta_min 2.67
_cell_volume 1773.32(16)
_computing_cell_refinement 'SAINT v8.34A (Bruker, 2013)'
_computing_data_collection 'Bruker APEX2 2014.1-1 (Bruker, 2014)'
_computing_data_reduction 'SAINT v8.34A (Bruker, 2013)'
_computing_molecular_graphics 'Olex2 (Dolomanov et al., 2009)'
_computing_publication_material 'Olex2 (Dolomanov et al., 2009)'
_computing_structure_refinement 'ShelXL (Sheldrick, 2015)'
_computing_structure_solution 'ShelXT (Sheldrick, 2015)'
_diffrn_ambient_temperature 220
_diffrn_detector_area_resol_mean 8.3333
_diffrn_measured_fraction_theta_full 0.999
_diffrn_measured_fraction_theta_max 0.994
_diffrn_measurement_device_type 'Bruker APEX-II CCD'
_diffrn_measurement_method '\f and \w scans'
_diffrn_radiation_type MoK\a
_diffrn_radiation_wavelength 0.71073
_diffrn_reflns_av_R_equivalents 0.0200
_diffrn_reflns_av_unetI/netI 0.0168
_diffrn_reflns_Laue_measured_fraction_full 0.999
_diffrn_reflns_Laue_measured_fraction_max 0.994
_diffrn_reflns_limit_h_max 10
_diffrn_reflns_limit_h_min -10
_diffrn_reflns_limit_k_max 10
_diffrn_reflns_limit_k_min -10
_diffrn_reflns_limit_l_max 43
_diffrn_reflns_limit_l_min -42
_diffrn_reflns_number 39905
_diffrn_reflns_point_group_measured_fraction_full 0.999
_diffrn_reflns_point_group_measured_fraction_max 0.994
_diffrn_reflns_theta_full 25.242
_diffrn_reflns_theta_max 30.013
_diffrn_reflns_theta_min 2.002
_diffrn_source 'rotating-anode X-ray tube'
_diffrn_standards_number 0
_exptl_absorpt_coefficient_mu 0.615
_exptl_absorpt_correction_T_max 0.9281
_exptl_absorpt_correction_T_min 0.8704
_exptl_absorpt_correction_type multi-scan
_exptl_absorpt_process_details
'SADABS-2014/4 (Bruker,2014/4) was used for absorption correction. wR2(int) was 0.0844 before and 0.0335 after correction. The Ratio of minimum to maximum transmission is 0.9378. The \l/2 correction factor is Not present.'
_exptl_crystal_colour red
_exptl_crystal_colour_primary red
_exptl_crystal_density_diffrn 1.608
_exptl_crystal_description plate
_exptl_crystal_F_000 872
_exptl_crystal_size_max 0.21
_exptl_crystal_size_mid 0.14
_exptl_crystal_size_min 0.08
_refine_diff_density_max 0.368
_refine_diff_density_min -0.386
_refine_diff_density_rms 0.050
_refine_ls_extinction_method none
_refine_ls_goodness_of_fit_ref 1.082
_refine_ls_hydrogen_treatment constr
_refine_ls_matrix_type full
_refine_ls_number_parameters 487
_refine_ls_number_reflns 10297
_refine_ls_number_restraints 0
_refine_ls_restrained_S_all 1.082
_refine_ls_R_factor_all 0.0408
_refine_ls_R_factor_gt 0.0356
_refine_ls_shift/su_max 0.001
_refine_ls_shift/su_mean 0.000
_refine_ls_structure_factor_coef Fsqd
_refine_ls_weighting_details 'w=1/[\s^2^(Fo^2^)+(0.0351P)^2^+0.8465P] where P=(Fo^2^+2Fc^2^)/3'
_refine_ls_weighting_scheme calc
_refine_ls_wR_factor_gt 0.0859
_refine_ls_wR_factor_ref 0.0890
_reflns_Friedel_coverage 0.000
_reflns_number_gt 9172
_reflns_number_total 10297
_reflns_threshold_expression 'I > 2\s(I)'
_cod_data_source_file jz9b03847_si_003.cif
_cod_data_source_block (TTF)(DAzP)2(CA)_220K
_cod_database_code 8000407
_shelxl_version_number 2014/6
_shelx_space_group_comment
;
The symmetry employed for this shelxl refinement is uniquely defined
by the following loop, which should always be used as a source of
symmetry information in preference to the above space-group names.
They are only intended as comments.
;
_shelx_estimated_absorpt_t_max 0.952
_shelx_estimated_absorpt_t_min 0.882
_olex2_refinement_description
;
1. Fixed Uiso
 At 1.2 times of:
  All C(H) groups
2.a Aromatic/amide H refined with riding coordinates:
 C2(H2), C3(H3), C8(H8), C9(H9), C13(H13), C14(H14), C15(H15), C16(H16),
 C17(H17), C18(H18), C19(H19), C20(H20), C27(H27), C28(H28), C29(H29), C30(H30),
  C31(H31), C32(H32), C33(H33), C34(H34)
;
_olex2_submission_special_instructions 'No special instructions were received'

loop_
_space_group_symop_operation_xyz
'x, y, z'
'-x, -y, -z'

loop_
_atom_site_label
_atom_site_type_symbol
_atom_site_fract_x
_atom_site_fract_y
_atom_site_fract_z
_atom_site_U_iso_or_equiv
_atom_site_adp_type
_atom_site_occupancy
_atom_site_site_symmetry_order
_atom_site_calc_flag
_atom_site_refinement_flags_posn
S1 S 0.53216(5) 0.54656(5) 0.06928(2) 0.03363(8) Uani 1 1 d .
S2 S 0.61611(5) 0.75741(5) -0.01217(2) 0.03295(8) Uani 1 1 d .
C1 C 0.5311(2) 0.56315(18) 0.01202(5) 0.0290(3) Uani 1 1 d .
C2 C 0.6588(2) 0.8461(2) 0.03720(5) 0.0345(3) Uani 1 1 d .
H2 H 0.7069 0.9574 0.0379 0.041 Uiso 1 1 calc R
C3 C 0.6209(2) 0.7507(2) 0.07373(5) 0.0352(3) Uani 1 1 d .
H3 H 0.6414 0.7923 0.1013 0.042 Uiso 1 1 calc R
Cl1 Cl 0.13973(6) 0.83042(5) 0.04082(2) 0.04202(10) Uani 1 1 d .
Cl2 Cl 0.02780(6) 0.49955(6) 0.10195(2) 0.04408(10) Uani 1 1 d .
O1 O 0.10905(17) 0.77278(15) -0.05145(4) 0.0420(3) Uani 1 1 d .
C4 C 0.05638(19) 0.65037(18) -0.02805(5) 0.0301(3) Uani 1 1 d .
C5 C 0.06508(19) 0.64622(18) 0.02035(5) 0.0294(3) Uani 1 1 d .
C6 C 0.01665(19) 0.50644(19) 0.04632(5) 0.0297(3) Uani 1 1 d .
S3 S 0.37615(7) 0.25393(5) 0.51014(2) 0.04153(10) Uani 1 1 d .
S4 S 0.48133(5) 0.08746(5) 0.43054(2) 0.03304(8) Uani 1 1 d .
C7 C 0.4695(2) 0.07160(19) 0.48748(5) 0.0367(3) Uani 1 1 d .
C8 C 0.3361(2) 0.3707(2) 0.46039(6) 0.0363(3) Uani 1 1 d .
H8 H 0.2832 0.4834 0.4588 0.044 Uiso 1 1 calc R
C9 C 0.3833(2) 0.2943(2) 0.42451(5) 0.0357(3) Uani 1 1 d .
H9 H 0.3640 0.3512 0.3966 0.043 Uiso 1 1 calc R
Cl3 Cl 0.85856(6) 0.35354(5) 0.45349(2) 0.03957(9) Uani 1 1 d .
Cl4 Cl 0.99418(6) 0.04312(6) 0.39774(2) 0.04041(9) Uani 1 1 d .
O2 O 0.87380(17) 0.25543(15) 0.54710(4) 0.0420(3) Uani 1 1 d .
C10 C 0.9338(2) 0.14039(18) 0.52543(5) 0.0299(3) Uani 1 1 d .
C11 C 0.93549(19) 0.15753(17) 0.47729(5) 0.0282(3) Uani 1 1 d .
C12 C 0.99335(19) 0.02605(19) 0.45354(5) 0.0288(3) Uani 1 1 d .
N1 N 0.6515(2) 0.69685(19) 0.17800(5) 0.0399(3) Uani 1 1 d .
N2 N 0.84836(18) 0.80487(19) 0.23013(5) 0.0391(3) Uani 1 1 d .
C13 C 0.8012(2) 0.7623(2) 0.19058(6) 0.0432(4) Uani 1 1 d .
H13 H 0.8862 0.7813 0.1684 0.052 Uiso 1 1 calc R
C14 C 0.7634(2) 0.8184(2) 0.30581(5) 0.0343(3) Uani 1 1 d .
H14 H 0.8725 0.8651 0.3124 0.041 Uiso 1 1 calc R
C15 C 0.6421(2) 0.7912(2) 0.33770(5) 0.0342(3) Uani 1 1 d .
H15 H 0.6685 0.8196 0.3662 0.041 Uiso 1 1 calc R
C16 C 0.3441(2) 0.6949(2) 0.36138(5) 0.0375(3) Uani 1 1 d .
H16 H 0.3653 0.7262 0.3900 0.045 Uiso 1 1 calc R
C17 C 0.1842(2) 0.6240(2) 0.35133(6) 0.0425(4) Uani 1 1 d .
H17 H 0.0982 0.6068 0.3733 0.051 Uiso 1 1 calc R
C18 C 0.1495(2) 0.5782(2) 0.30940(6) 0.0402(4) Uani 1 1 d .
H18 H 0.0414 0.5282 0.3034 0.048 Uiso 1 1 calc R
C19 C 0.2426(2) 0.5672(2) 0.23171(6) 0.0376(3) Uani 1 1 d .
H19 H 0.1342 0.5200 0.2246 0.045 Uiso 1 1 calc R
C20 C 0.3634(2) 0.5962(2) 0.19972(6) 0.0378(3) Uani 1 1 d .
H20 H 0.3383 0.5696 0.1710 0.045 Uiso 1 1 calc R
C21 C 0.72786(19) 0.77684(18) 0.26193(5) 0.0295(3) Uani 1 1 d .
C22 C 0.4731(2) 0.71978(18) 0.32930(5) 0.0297(3) Uani 1 1 d .
C23 C 0.27326(19) 0.60558(18) 0.27610(5) 0.0318(3) Uani 1 1 d .
C24 C 0.5300(2) 0.66735(18) 0.20956(5) 0.0303(3) Uani 1 1 d .
C25 C 0.56334(18) 0.70602(17) 0.25293(5) 0.0265(3) Uani 1 1 d .
C26 C 0.43678(18) 0.67638(17) 0.28629(5) 0.0270(3) Uani 1 1 d .
N3 N 0.5315(2) 0.2346(2) 0.32825(5) 0.0477(4) Uani 1 1 d .
N4 N 0.7924(2) 0.3112(2) 0.28741(6) 0.0513(4) Uani 1 1 d .
C27 C 0.6938(3) 0.2945(3) 0.32327(7) 0.0555(6) Uani 1 1 d .
H27 H 0.7460 0.3301 0.3488 0.067 Uiso 1 1 calc R
C28 C 0.8091(2) 0.2766(2) 0.20969(7) 0.0471(4) Uani 1 1 d .
H28 H 0.9248 0.3176 0.2086 0.057 Uiso 1 1 calc R
C29 C 0.7332(2) 0.2316(2) 0.17296(7) 0.0451(4) Uani 1 1 d .
H29 H 0.7970 0.2423 0.1465 0.054 Uiso 1 1 calc R
C30 C 0.4736(3) 0.1234(2) 0.13479(6) 0.0494(5) Uani 1 1 d .
H30 H 0.5330 0.1342 0.1078 0.059 Uiso 1 1 calc R
C31 C 0.3048(3) 0.0641(3) 0.13668(7) 0.0579(5) Uani 1 1 d .
H31 H 0.2496 0.0357 0.1108 0.070 Uiso 1 1 calc R
C32 C 0.2146(3) 0.0454(2) 0.17567(7) 0.0496(5) Uani 1 1 d .
H32 H 0.0992 0.0037 0.1761 0.060 Uiso 1 1 calc R
C33 C 0.2037(2) 0.0733(2) 0.25608(6) 0.0406(4) Uani 1 1 d .
H33 H 0.0892 0.0295 0.2577 0.049 Uiso 1 1 calc R
C34 C 0.2800(2) 0.1208(2) 0.29277(6) 0.0424(4) Uani 1 1 d .
H34 H 0.2177 0.1111 0.3194 0.051 Uiso 1 1 calc R
C35 C 0.7169(2) 0.26314(19) 0.25068(6) 0.0362(3) Uani 1 1 d .
C36 C 0.5581(2) 0.16795(19) 0.17267(5) 0.0342(3) Uani 1 1 d .
C37 C 0.2921(2) 0.08773(19) 0.21472(5) 0.0328(3) Uani 1 1 d .
C38 C 0.4546(2) 0.18583(19) 0.29167(5) 0.0334(3) Uani 1 1 d .
C39 C 0.54526(18) 0.19867(17) 0.25145(5) 0.0267(3) Uani 1 1 d .
C40 C 0.46540(18) 0.15047(17) 0.21278(5) 0.0259(3) Uani 1 1 d .

loop_
_atom_site_aniso_label
_atom_site_aniso_U_11
_atom_site_aniso_U_22
_atom_site_aniso_U_33
_atom_site_aniso_U_23
_atom_site_aniso_U_13
_atom_site_aniso_U_12
S1 0.0416(2) 0.03496(18) 0.02358(17) 0.00280(13) 0.00433(14) -0.00177(15)
S2 0.0445(2) 0.02691(16) 0.02682(17) 0.00264(12) 0.00396(15) -0.00406(14)
C1 0.0358(7) 0.0266(6) 0.0239(6) 0.0020(5) 0.0048(5) -0.0003(5)
C2 0.0376(8) 0.0297(7) 0.0368(8) -0.0060(6) 0.0003(6) -0.0020(6)
C3 0.0391(8) 0.0376(8) 0.0298(7) -0.0083(6) -0.0015(6) 0.0015(6)
Cl1 0.0495(2) 0.03121(18) 0.0472(2) -0.01078(15) 0.00188(18) -0.01176(16)
Cl2 0.0510(2) 0.0525(2) 0.02909(19) -0.00207(16) 0.00324(16) -0.01161(18)
O1 0.0528(7) 0.0329(6) 0.0399(6) 0.0041(5) 0.0092(5) -0.0117(5)
C4 0.0308(7) 0.0251(6) 0.0344(7) -0.0017(5) 0.0074(6) -0.0021(5)
C5 0.0286(7) 0.0239(6) 0.0363(7) -0.0056(5) 0.0058(6) -0.0027(5)
C6 0.0296(7) 0.0307(7) 0.0291(7) -0.0036(5) 0.0062(5) -0.0027(5)
S3 0.0679(3) 0.02484(17) 0.03186(19) -0.00741(14) 0.00581(18) 0.01036(17)
S4 0.0426(2) 0.02920(17) 0.02763(17) -0.00656(13) 0.00127(14) 0.00544(14)
C7 0.0581(10) 0.0233(6) 0.0287(7) -0.0055(5) 0.0044(7) 0.0075(6)
C8 0.0410(8) 0.0254(7) 0.0419(9) -0.0015(6) -0.0008(7) 0.0068(6)
C9 0.0409(8) 0.0306(7) 0.0347(8) 0.0012(6) -0.0027(6) 0.0058(6)
Cl3 0.0482(2) 0.02911(17) 0.0404(2) 0.00090(14) 0.00014(16) 0.00814(15)
Cl4 0.0484(2) 0.0491(2) 0.02376(17) -0.00574(14) 0.00230(15) 0.00419(17)
O2 0.0570(7) 0.0338(6) 0.0361(6) -0.0123(5) 0.0092(5) 0.0094(5)
C10 0.0350(7) 0.0259(6) 0.0290(7) -0.0063(5) 0.0055(6) 0.0020(5)
C11 0.0318(7) 0.0241(6) 0.0286(7) -0.0020(5) 0.0028(5) 0.0013(5)
C12 0.0332(7) 0.0304(7) 0.0231(6) -0.0051(5) 0.0041(5) -0.0003(5)
N1 0.0500(8) 0.0391(7) 0.0304(7) -0.0021(5) 0.0005(6) 0.0006(6)
N2 0.0349(7) 0.0410(7) 0.0415(8) -0.0023(6) 0.0023(6) -0.0036(5)
C13 0.0458(9) 0.0461(9) 0.0373(9) -0.0014(7) 0.0082(7) -0.0026(7)
C14 0.0299(7) 0.0340(7) 0.0398(8) -0.0071(6) -0.0083(6) -0.0013(6)
C15 0.0380(8) 0.0332(7) 0.0321(7) -0.0078(6) -0.0086(6) 0.0017(6)
C16 0.0418(9) 0.0372(8) 0.0334(8) -0.0035(6) 0.0035(6) 0.0042(6)
C17 0.0373(8) 0.0417(9) 0.0474(10) 0.0019(7) 0.0102(7) 0.0022(7)
C18 0.0282(7) 0.0351(8) 0.0568(11) -0.0013(7) 0.0003(7) -0.0020(6)
C19 0.0323(8) 0.0320(7) 0.0491(9) -0.0067(6) -0.0118(7) -0.0016(6)
C20 0.0436(9) 0.0341(7) 0.0366(8) -0.0094(6) -0.0143(7) 0.0008(6)
C21 0.0293(7) 0.0257(6) 0.0334(7) -0.0020(5) -0.0040(5) 0.0007(5)
C22 0.0329(7) 0.0266(6) 0.0294(7) -0.0029(5) -0.0019(5) 0.0038(5)
C23 0.0289(7) 0.0251(6) 0.0413(8) -0.0034(5) -0.0059(6) 0.0019(5)
C24 0.0366(7) 0.0256(6) 0.0284(7) -0.0023(5) -0.0055(6) 0.0033(5)
C25 0.0288(6) 0.0218(6) 0.0288(7) -0.0024(5) -0.0044(5) 0.0023(5)
C26 0.0281(6) 0.0222(6) 0.0306(7) -0.0028(5) -0.0039(5) 0.0030(5)
N3 0.0695(11) 0.0423(8) 0.0311(7) -0.0072(6) -0.0125(7) 0.0159(7)
N4 0.0448(8) 0.0397(8) 0.0706(12) -0.0125(7) -0.0257(8) 0.0012(6)
C27 0.0703(14) 0.0418(10) 0.0555(12) -0.0157(8) -0.0366(11) 0.0134(9)
C28 0.0298(8) 0.0347(8) 0.0761(14) 0.0025(8) 0.0097(8) -0.0072(6)
C29 0.0467(10) 0.0341(8) 0.0531(11) 0.0047(7) 0.0215(8) -0.0020(7)
C30 0.0812(14) 0.0380(9) 0.0286(8) -0.0035(6) 0.0008(8) 0.0081(9)
C31 0.0825(15) 0.0497(11) 0.0434(11) -0.0157(8) -0.0239(10) 0.0021(10)
C32 0.0470(10) 0.0408(9) 0.0624(12) -0.0105(8) -0.0222(9) -0.0049(7)
C33 0.0280(7) 0.0384(8) 0.0542(10) 0.0038(7) 0.0058(7) -0.0029(6)
C34 0.0412(9) 0.0429(9) 0.0412(9) 0.0059(7) 0.0148(7) 0.0051(7)
C35 0.0299(7) 0.0259(7) 0.0528(10) -0.0030(6) -0.0081(7) 0.0003(5)
C36 0.0453(9) 0.0248(6) 0.0316(7) 0.0014(5) 0.0054(6) 0.0036(6)
C37 0.0299(7) 0.0254(6) 0.0431(8) -0.0021(6) -0.0054(6) -0.0011(5)
C38 0.0421(8) 0.0282(7) 0.0291(7) -0.0005(5) -0.0018(6) 0.0088(6)
C39 0.0273(6) 0.0212(6) 0.0310(7) -0.0005(5) -0.0025(5) 0.0025(5)
C40 0.0281(6) 0.0202(5) 0.0291(7) 0.0002(5) -0.0007(5) 0.0010(5)

loop_
_atom_type_symbol
_atom_type_description
_atom_type_scat_dispersion_real
_atom_type_scat_dispersion_imag
_atom_type_scat_source
C C 0.0033 0.0016 'International Tables Vol C Tables 4.2.6.8 and 6.1.1.4'
H H 0.0000 0.0000 'International Tables Vol C Tables 4.2.6.8 and 6.1.1.4'
N N 0.0061 0.0033 'International Tables Vol C Tables 4.2.6.8 and 6.1.1.4'
O O 0.0106 0.0060 'International Tables Vol C Tables 4.2.6.8 and 6.1.1.4'
S S 0.1246 0.1234 'International Tables Vol C Tables 4.2.6.8 and 6.1.1.4'
Cl Cl 0.1484 0.1585 'International Tables Vol C Tables 4.2.6.8 and 6.1.1.4'

loop_
_geom_angle_atom_site_label_1
_geom_angle_atom_site_label_2
_geom_angle_atom_site_label_3
_geom_angle
_geom_angle_site_symmetry_1
_geom_angle_site_symmetry_3
C3 S1 C1 94.83(7) . .
C2 S2 C1 95.02(7) . .
S1 C1 S2 114.58(8) . .
C1 C1 S1 123.08(14) 2_665 .
C1 C1 S2 122.34(14) 2_665 .
S2 C2 H2 121.3 . .
C3 C2 S2 117.39(12) . .
C3 C2 H2 121.3 . .
S1 C3 H3 120.9 . .
C2 C3 S1 118.16(12) . .
C2 C3 H3 120.9 . .
O1 C4 C5 122.05(13) . .
O1 C4 C6 121.89(14) . 2_565
C5 C4 C6 116.05(12) . 2_565
C4 C5 Cl1 115.50(10) . .
C6 C5 Cl1 122.32(12) . .
C6 C5 C4 122.18(13) . .
C4 C6 Cl2 115.66(11) 2_565 .
C5 C6 Cl2 122.58(12) . .
C5 C6 C4 121.72(13) . 2_565
C8 S3 C7 95.10(7) . .
C9 S4 C7 94.60(7) . .
S3 C7 S4 114.95(8) . .
C7 C7 S3 122.36(16) 2_656 .
C7 C7 S4 122.68(15) 2_656 .
S3 C8 H8 121.4 . .
C9 C8 S3 117.12(12) . .
C9 C8 H8 121.4 . .
S4 C9 H9 120.9 . .
C8 C9 S4 118.23(12) . .
C8 C9 H9 120.9 . .
O2 C10 C11 122.33(13) . .
O2 C10 C12 121.43(14) . 2_756
C11 C10 C12 116.24(11) . 2_756
C10 C11 Cl3 115.71(10) . .
C12 C11 Cl3 122.33(12) . .
C12 C11 C10 121.95(13) . .
C10 C12 Cl4 115.69(10) 2_756 .
C11 C12 Cl4 122.53(12) . .
C11 C12 C10 121.76(13) . 2_756
C13 N1 C24 115.82(14) . .
C13 N2 C21 115.63(14) . .
N1 C13 N2 129.18(16) . .
N1 C13 H13 115.4 . .
N2 C13 H13 115.4 . .
C15 C14 H14 119.6 . .
C15 C14 C21 120.71(14) . .
C21 C14 H14 119.6 . .
C14 C15 H15 119.1 . .
C14 C15 C22 121.83(14) . .
C22 C15 H15 119.1 . .
C17 C16 H16 119.9 . .
C17 C16 C22 120.17(16) . .
C22 C16 H16 119.9 . .
C16 C17 H17 119.5 . .
C18 C17 C16 120.96(16) . .
C18 C17 H17 119.5 . .
C17 C18 H18 119.7 . .
C17 C18 C23 120.60(15) . .
C23 C18 H18 119.7 . .
C20 C19 H19 118.8 . .
C20 C19 C23 122.45(14) . .
C23 C19 H19 118.8 . .
C19 C20 H20 120.0 . .
C19 C20 C24 120.03(14) . .
C24 C20 H20 120.0 . .
N2 C21 C14 120.68(14) . .
N2 C21 C25 120.84(14) . .
C25 C21 C14 118.48(14) . .
C16 C22 C15 122.87(14) . .
C16 C22 C26 118.97(14) . .
C26 C22 C15 118.15(14) . .
C18 C23 C19 123.23(14) . .
C18 C23 C26 118.58(15) . .
C26 C23 C19 118.19(14) . .
N1 C24 C20 120.62(14) . .
N1 C24 C25 120.80(14) . .
C25 C24 C20 118.58(14) . .
C24 C25 C21 117.73(13) . .
C24 C25 C26 121.36(13) . .
C26 C25 C21 120.90(13) . .
C22 C26 C23 120.68(14) . .
C25 C26 C22 119.92(13) . .
C25 C26 C23 119.39(13) . .
C27 N3 C38 115.80(17) . .
C27 N4 C35 115.51(16) . .
N3 C27 H27 115.4 . .
N4 C27 N3 129.20(17) . .
N4 C27 H27 115.4 . .
C29 C28 H28 119.5 . .
C29 C28 C35 121.02(15) . .
C35 C28 H28 119.5 . .
C28 C29 H29 119.0 . .
C28 C29 C36 121.98(16) . .
C36 C29 H29 119.0 . .
C31 C30 H30 119.7 . .
C31 C30 C36 120.60(18) . .
C36 C30 H30 119.7 . .
C30 C31 H31 119.4 . .
C30 C31 C32 121.22(17) . .
C32 C31 H31 119.4 . .
C31 C32 H32 119.6 . .
C31 C32 C37 120.90(18) . .
C37 C32 H32 119.6 . .
C34 C33 H33 119.1 . .
C34 C33 C37 121.75(15) . .
C37 C33 H33 119.1 . .
C33 C34 H34 119.7 . .
C33 C34 C38 120.69(15) . .
C38 C34 H34 119.7 . .
N4 C35 C28 120.90(16) . .
N4 C35 C39 120.91(17) . .
C39 C35 C28 118.20(15) . .
C30 C36 C29 123.46(16) . .
C30 C36 C40 118.39(16) . .
C40 C36 C29 118.15(15) . .
C32 C37 C33 123.30(16) . .
C32 C37 C40 117.97(16) . .
C40 C37 C33 118.72(14) . .
N3 C38 C34 121.02(16) . .
N3 C38 C39 120.39(16) . .
C39 C38 C34 118.59(14) . .
C35 C39 C38 118.19(14) . .
C35 C39 C40 120.81(14) . .
C38 C39 C40 120.99(13) . .
C37 C40 C36 120.92(14) . .
C39 C40 C36 119.82(13) . .
C39 C40 C37 119.25(13) . .

loop_
_geom_bond_atom_site_label_1
_geom_bond_atom_site_label_2
_geom_bond_distance
_geom_bond_site_symmetry_2
S1 C1 1.7478(14) .
S1 C3 1.7373(17) .
S2 C1 1.7512(14) .
S2 C2 1.7395(16) .
C1 C1 1.357(3) 2_665
C2 H2 0.9400 .
C2 C3 1.324(2) .
C3 H3 0.9400 .
Cl1 C5 1.7010(14) .
Cl2 C6 1.7020(15) .
O1 C4 1.2128(17) .
C4 C5 1.481(2) .
C4 C6 1.487(2) 2_565
C5 C6 1.344(2) .
C6 C4 1.487(2) 2_565
S3 C7 1.7388(15) .
S3 C8 1.7295(17) .
S4 C7 1.7399(16) .
S4 C9 1.7289(16) .
C7 C7 1.360(3) 2_656
C8 H8 0.9400 .
C8 C9 1.327(2) .
C9 H9 0.9400 .
Cl3 C11 1.7071(14) .
Cl4 C12 1.7033(14) .
O2 C10 1.2203(17) .
C10 C11 1.469(2) .
C10 C12 1.478(2) 2_756
C11 C12 1.3495(19) .
C12 C10 1.478(2) 2_756
N1 C13 1.324(2) .
N1 C24 1.343(2) .
N2 C13 1.331(2) .
N2 C21 1.342(2) .
C13 H13 0.9400 .
C14 H14 0.9400 .
C14 C15 1.348(2) .
C14 C21 1.432(2) .
C15 H15 0.9400 .
C15 C22 1.439(2) .
C16 H16 0.9400 .
C16 C17 1.388(2) .
C16 C22 1.390(2) .
C17 H17 0.9400 .
C17 C18 1.385(3) .
C18 H18 0.9400 .
C18 C23 1.391(2) .
C19 H19 0.9400 .
C19 C20 1.349(2) .
C19 C23 1.433(2) .
C20 H20 0.9400 .
C20 C24 1.432(2) .
C21 C25 1.4111(19) .
C22 C26 1.412(2) .
C23 C26 1.413(2) .
C24 C25 1.4077(19) .
C25 C26 1.409(2) .
N3 C27 1.330(3) .
N3 C38 1.347(2) .
N4 C27 1.326(3) .
N4 C35 1.345(2) .
C27 H27 0.9400 .
C28 H28 0.9400 .
C28 C29 1.338(3) .
C28 C35 1.432(3) .
C29 H29 0.9400 .
C29 C36 1.428(2) .
C30 H30 0.9400 .
C30 C31 1.370(3) .
C30 C36 1.397(2) .
C31 H31 0.9400 .
C31 C32 1.373(3) .
C32 H32 0.9400 .
C32 C37 1.398(2) .
C33 H33 0.9400 .
C33 C34 1.345(3) .
C33 C37 1.428(2) .
C34 H34 0.9400 .
C34 C38 1.427(2) .
C35 C39 1.405(2) .
C36 C40 1.412(2) .
C37 C40 1.412(2) .
C38 C39 1.406(2) .
C39 C40 1.4107(19) .

loop_
_geom_torsion_atom_site_label_1
_geom_torsion_atom_site_label_2
_geom_torsion_atom_site_label_3
_geom_torsion_atom_site_label_4
_geom_torsion
_geom_torsion_site_symmetry_1
_geom_torsion_site_symmetry_4
S2 C2 C3 S1 -0.06(19) . .
C1 S1 C3 C2 -0.66(15) . .
C1 S2 C2 C3 0.75(15) . .
C2 S2 C1 S1 -1.17(10) . .
C2 S2 C1 C1 178.45(18) . 2_665
C3 S1 C1 S2 1.14(10) . .
C3 S1 C1 C1 -178.48(19) . 2_665
Cl1 C5 C6 Cl2 -0.77(19) . .
Cl1 C5 C6 C4 177.04(11) . 2_565
O1 C4 C5 Cl1 4.3(2) . .
O1 C4 C5 C6 -175.93(15) . .
C4 C5 C6 Cl2 179.45(11) . .
C4 C5 C6 C4 -2.7(2) . 2_565
C6 C4 C5 Cl1 -177.20(10) 2_565 .
C6 C4 C5 C6 2.6(2) 2_565 .
S3 C8 C9 S4 -0.5(2) . .
C7 S3 C8 C9 0.00(16) . .
C7 S4 C9 C8 0.67(16) . .
C8 S3 C7 S4 0.46(12) . .
C8 S3 C7 C7 179.7(2) . 2_656
C9 S4 C7 S3 -0.65(12) . .
C9 S4 C7 C7 -179.9(2) . 2_656
Cl3 C11 C12 Cl4 -0.3(2) . .
Cl3 C11 C12 C10 177.54(11) . 2_756
O2 C10 C11 Cl3 3.3(2) . .
O2 C10 C11 C12 -176.35(15) . .
C10 C11 C12 Cl4 179.37(11) . .
C10 C11 C12 C10 -2.8(2) . 2_756
C12 C10 C11 Cl3 -177.66(11) 2_756 .
C12 C10 C11 C12 2.7(2) 2_756 .
N1 C24 C25 C21 0.1(2) . .
N1 C24 C25 C26 179.73(13) . .
N2 C21 C25 C24 -0.5(2) . .
N2 C21 C25 C26 179.94(13) . .
C13 N1 C24 C20 -179.75(15) . .
C13 N1 C24 C25 0.4(2) . .
C13 N2 C21 C14 -179.73(15) . .
C13 N2 C21 C25 0.2(2) . .
C14 C15 C22 C16 -178.24(15) . .
C14 C15 C22 C26 0.6(2) . .
C14 C21 C25 C24 179.48(13) . .
C14 C21 C25 C26 -0.1(2) . .
C15 C14 C21 N2 179.63(15) . .
C15 C14 C21 C25 -0.3(2) . .
C15 C22 C26 C23 179.90(13) . .
C15 C22 C26 C25 -1.0(2) . .
C16 C17 C18 C23 -1.3(3) . .
C16 C22 C26 C23 -1.2(2) . .
C16 C22 C26 C25 177.87(13) . .
C17 C16 C22 C15 -179.43(15) . .
C17 C16 C22 C26 1.7(2) . .
C17 C18 C23 C19 -177.57(15) . .
C17 C18 C23 C26 1.8(2) . .
C18 C23 C26 C22 -0.5(2) . .
C18 C23 C26 C25 -179.62(13) . .
C19 C20 C24 N1 -179.99(15) . .
C19 C20 C24 C25 -0.1(2) . .
C19 C23 C26 C22 178.84(13) . .
C19 C23 C26 C25 -0.2(2) . .
C20 C19 C23 C18 179.33(15) . .
C20 C19 C23 C26 0.0(2) . .
C20 C24 C25 C21 -179.70(13) . .
C20 C24 C25 C26 -0.1(2) . .
C21 N2 C13 N1 0.4(3) . .
C21 C14 C15 C22 0.1(2) . .
C21 C25 C26 C22 0.8(2) . .
C21 C25 C26 C23 179.88(12) . .
C22 C16 C17 C18 -0.5(3) . .
C23 C19 C20 C24 0.2(2) . .
C24 N1 C13 N2 -0.7(3) . .
C24 C25 C26 C22 -178.78(13) . .
C24 C25 C26 C23 0.3(2) . .
N3 C38 C39 C35 0.1(2) . .
N3 C38 C39 C40 -179.08(13) . .
N4 C35 C39 C38 0.0(2) . .
N4 C35 C39 C40 179.17(14) . .
C27 N3 C38 C34 -179.46(15) . .
C27 N3 C38 C39 0.3(2) . .
C27 N4 C35 C28 179.37(16) . .
C27 N4 C35 C39 -0.5(2) . .
C28 C29 C36 C30 178.59(17) . .
C28 C29 C36 C40 -0.9(2) . .
C28 C35 C39 C38 -179.87(14) . .
C28 C35 C39 C40 -0.7(2) . .
C29 C28 C35 N4 -178.86(16) . .
C29 C28 C35 C39 1.0(2) . .
C29 C36 C40 C37 -179.80(14) . .
C29 C36 C40 C39 1.2(2) . .
C30 C31 C32 C37 0.5(3) . .
C30 C36 C40 C37 0.7(2) . .
C30 C36 C40 C39 -178.34(14) . .
C31 C30 C36 C29 -179.54(17) . .
C31 C30 C36 C40 -0.1(2) . .
C31 C32 C37 C33 179.06(17) . .
C31 C32 C37 C40 0.2(3) . .
C32 C37 C40 C36 -0.7(2) . .
C32 C37 C40 C39 178.30(14) . .
C33 C34 C38 N3 179.61(16) . .
C33 C34 C38 C39 -0.2(2) . .
C33 C37 C40 C36 -179.69(14) . .
C33 C37 C40 C39 -0.7(2) . .
C34 C33 C37 C32 -177.68(17) . .
C34 C33 C37 C40 1.2(2) . .
C34 C38 C39 C35 179.88(13) . .
C34 C38 C39 C40 0.7(2) . .
C35 N4 C27 N3 1.1(3) . .
C35 C28 C29 C36 -0.2(3) . .
C35 C39 C40 C36 -0.4(2) . .
C35 C39 C40 C37 -179.41(13) . .
C36 C30 C31 C32 -0.5(3) . .
C37 C33 C34 C38 -0.8(3) . .
C38 N3 C27 N4 -1.0(3) . .
C38 C39 C40 C36 178.74(13) . .
C38 C39 C40 C37 -0.3(2) . .
